data_1522063
loop_
_publ_author_name
'Uchimoto, Y.'
'Kinuhata, M.'
'Takagu, H.'
'Yoshida, H.'
'Inagaki, T.'
'Yao, T.'

_publ_section_title
;
 Crystal structure of metal cation-doped Ba2 In2 O5 and its oxide ion
 conductivity
;
_journal_name_full 'Electrochemical Society Proceedings'
_journal_page_first 317
_journal_page_last 326
_journal_volume 99
_journal_year 1999
_chemical_formula_sum 'Ba2 In2 O5'
_space_group_IT_number 46
_symmetry_space_group_name_Hall 'I 2 -2b'
_symmetry_space_group_name_H-M 'I b m 2'
_cell_angle_alpha 90
_cell_angle_beta 90
_cell_angle_gamma 90
_cell_formula_units_Z 4
_cell_length_a 6.10476
_cell_length_b 16.75409
_cell_length_c 5.97253
_cell_volume 610.869
_citation_journal_id_ASTM PESODO
_cod_data_source_file Uchimoto_PESODO_1999_570.cif
_cod_data_source_block Ba2In2O5
_cod_original_cell_volume 610.8685
_cod_original_sg_symbol_Hall 'I 2 -2a (y,-x,z)'
_cod_database_code 1522063

loop_
_symmetry_equiv_pos_as_xyz
x,y,z
-x,-y,z
x,-y+1/2,z
-x,y+1/2,z
x+1/2,y+1/2,z+1/2
-x+1/2,-y+1/2,z+1/2
x+1/2,-y+1,z+1/2
-x+1/2,y+1,z+1/2

loop_
_atom_site_label
_atom_site_type_symbol
_atom_site_fract_x
_atom_site_fract_y
_atom_site_fract_z
_atom_site_occupancy
_atom_site_U_iso_or_equiv
In1 In+3 0 0 0 1 0.0
O3 O-2 0.5749 0.25 0.0221 1 0.0
O1 O-2 0.2988 0.0061 0.3005 1 0.0
O2 O-2 0.0017 0.0629 0.8941 1 0.0
Ba1 Ba+2 0.012 0.1091 0.5026 1 0.0
In2 In+3 0.9252 0.25 0.0333 1 0.0
